data_1573431
loop_
_publ_author_name
'Liu, Le'
'Song, Shuangji'
'Lee, Jiyeon'
'Rao, Yutao'
'Xu, Ling'
'Zhou, Mingbo'
'Yin, Bangshao'
'Oh, Juwon'
'Kim, Jiwon'
'Osuka, Atsuhiro'
'Song, Jianxin'

_publ_section_title
;
 Sub-m-benziporphyrin: A Subcarbaporphyrinoid and Its BIII Complex with An
 Unprecedented Planar Tridentate 14&#xF070;-Aromatic Network
;
_journal_name_full 'Chemical Science'
_journal_paper_doi 10.1039/D4SC07199A
_journal_year 2024
_chemical_formula_moiety 'C49 H39 B N2 O2'
_chemical_formula_sum 'C49 H39 B N2 O2'
_chemical_formula_weight 698.63
_space_group_crystal_system monoclinic
_space_group_IT_number 14
_space_group_name_Hall '-P 2ybc'
_space_group_name_H-M_alt 'P 1 21/c 1'
_atom_sites_solution_hydrogens mixed
_atom_sites_solution_primary dual
_audit_creation_date 2023-12-01
_audit_creation_method
;
Olex2 1.2
(compiled 2018.05.29 svn.r3508 for OlexSys, GUI svn.r5506)
;
_audit_update_record
;
2024-08-25 deposited with the CCDC.	2024-12-09 downloaded from the CCDC.
;
_cell_angle_alpha 90
_cell_angle_beta 114.86(2)
_cell_angle_gamma 90
_cell_formula_units_Z 4
_cell_length_a 13.211(2)
_cell_length_b 20.856(2)
_cell_length_c 15.732(3)
_cell_measurement_reflns_used 2627
_cell_measurement_temperature 100.00(10)
_cell_measurement_theta_max 71.3740
_cell_measurement_theta_min 3.7130
_cell_volume 3933.0(12)
_computing_cell_refinement 'CrysAlisPro 1.171.38.46 (Rigaku OD, 2015)'
_computing_data_collection 'CrysAlisPro 1.171.38.46 (Rigaku OD, 2015)'
_computing_data_reduction 'CrysAlisPro 1.171.38.46 (Rigaku OD, 2015)'
_computing_molecular_graphics 'Olex2 (Dolomanov et al., 2009)'
_computing_publication_material 'Olex2 (Dolomanov et al., 2009)'
_computing_structure_refinement 'ShelXL (Sheldrick, 2015)'
_computing_structure_solution 'ShelXT (Sheldrick, 2015)'
_diffrn_ambient_environment N~2~
_diffrn_ambient_temperature 100.00(10)
_diffrn_detector 'CCD plate'
_diffrn_detector_area_resol_mean 8.0697
_diffrn_detector_type EosS2
_diffrn_measured_fraction_theta_full 1.000
_diffrn_measured_fraction_theta_max 1.000
_diffrn_measurement_details
;
List of Runs (angles in degrees, time in seconds):

  # Type    Start    End  Width  t~exp~   \w     \q     \k     \f   Frames
#--------------------------------------------------------------------------
  1  \w    -97.00 -70.00   1.00    6.00    --  -34.73 -57.00 120.00   27
  2  \w    -68.00 -18.00   1.00    6.00    --  -34.73 -57.00 120.00   50
  3  \w     24.00  78.00   1.00    6.00    --   34.73-125.00 -60.00   54
  4  \w     25.00  83.00   1.00    6.00    --   34.73-125.00  60.00   58
  5  \w     37.00  76.00   1.00    6.00    --   34.73-125.00-180.00   39
  6  \w     94.00 126.00   1.00   30.00    --  105.25 -30.00  30.00   32
  7  \w     49.00  87.00   1.00   30.00    --  105.25 -30.00  30.00   38
  8  \w     81.00 167.00   1.00   30.00    --  105.25  77.00  60.00   86
  9  \w    114.00 157.00   1.00   30.00    --  105.25  30.00 -60.00   43
 10  \w     89.00 172.00   1.00   30.00    --  105.25  77.00-180.00   83
 11  \w    -25.00  54.00   1.00    6.00    --   34.73 -38.00 -90.00   79
 12  \w    -21.00  13.00   1.00    6.00    --   34.73 -38.00  60.00   34
 13  \w     21.00 102.00   1.00    6.00    --   34.73  57.00-120.00   81
 14  \w     63.00  88.00   1.00    6.00    --   34.73-125.00-120.00   25
 15  \w    -32.00  -3.00   1.00    6.00    --   34.73 -57.00-180.00   29
 16  \w    -34.00  42.00   1.00    6.00    --   34.73 -38.00   0.00   76
 17  \w     16.00  52.00   1.00    6.00    --   34.73 -38.00  60.00   36
 18  \w     91.00 171.00   1.00   30.00    --  105.25  61.00 -30.00   80
 19  \w     55.00  82.00   1.00   30.00    --  105.25 -45.00-120.00   27
 20  \w     83.00 111.00   1.00   30.00    --  105.25 -61.00-120.00   28
 21  \w     59.00  85.00   1.00   30.00    --  105.25 178.00 150.00   26
 22  \w     98.00 123.00   1.00   30.00    --  105.25 -45.00-120.00   25
 23  \w     44.00 112.00   1.00   30.00    --  105.25-111.00 -60.00   68
 24  \w     42.00  68.00   1.00   30.00    --  105.25 -94.00-180.00   26
 25  \w     51.00 108.00   1.00   30.00    --  105.25 -94.00  90.00   57
 26  \w    138.00 164.00   1.00   30.00    --  105.25  30.00 -60.00   26
 27  \w     86.00 112.00   1.00   30.00    --  105.25  30.00 -60.00   26
 28  \w     37.00 112.00   1.00   30.00    --  105.25 -45.00 -30.00   75
 29  \w     82.00 107.00   1.00   30.00    --  105.25 -94.00-180.00   25
 30  \w     66.00 127.00   1.00   30.00    --  105.25 -30.00 120.00   61
 31  \w     39.00 132.00   1.00   30.00    --  105.25 -77.00 120.00   93
 32  \w    116.00 142.00   1.00   30.00    --  105.25 178.00 150.00   26
 33  \w     59.00 116.00   1.00   30.00    --  105.25-111.00  30.00   57
;
_diffrn_measurement_device 'four-circle diffractometer'
_diffrn_measurement_device_type 'SuperNova, Dual, Cu at zero, EosS2'
_diffrn_measurement_method '\w scans'
_diffrn_orient_matrix_type 'CrysAlisPro convention (1999,Acta A55,543-557)'
_diffrn_orient_matrix_UB_11 0.1268274000
_diffrn_orient_matrix_UB_12 -0.0111867000
_diffrn_orient_matrix_UB_13 0.0492386000
_diffrn_orient_matrix_UB_21 0.0116821000
_diffrn_orient_matrix_UB_22 0.0576669000
_diffrn_orient_matrix_UB_23 0.0648108000
_diffrn_orient_matrix_UB_31 -0.0164618000
_diffrn_orient_matrix_UB_32 -0.0448271000
_diffrn_orient_matrix_UB_33 0.0710902000
_diffrn_radiation_monochromator mirror
_diffrn_radiation_probe x-ray
_diffrn_radiation_type CuK\a
_diffrn_radiation_wavelength 1.54184
_diffrn_reflns_av_R_equivalents 0.1325
_diffrn_reflns_av_unetI/netI 0.1656
_diffrn_reflns_Laue_measured_fraction_full 1.000
_diffrn_reflns_Laue_measured_fraction_max 1.000
_diffrn_reflns_limit_h_max 15
_diffrn_reflns_limit_h_min -15
_diffrn_reflns_limit_k_max 24
_diffrn_reflns_limit_k_min -24
_diffrn_reflns_limit_l_max 18
_diffrn_reflns_limit_l_min -18
_diffrn_reflns_number 27391
_diffrn_reflns_point_group_measured_fraction_full 1.000
_diffrn_reflns_point_group_measured_fraction_max 1.000
_diffrn_reflns_theta_full 66.597
_diffrn_reflns_theta_max 66.597
_diffrn_reflns_theta_min 3.688
_diffrn_source 'micro-focus sealed X-ray tube'
_diffrn_source_type 'SuperNova (Cu) X-ray Source'
_exptl_absorpt_coefficient_mu 0.552
_exptl_absorpt_correction_T_max 1.00000
_exptl_absorpt_correction_T_min 0.33807
_exptl_absorpt_correction_type multi-scan
_exptl_absorpt_process_details
;
CrysAlisPro 1.171.38.46 (Rigaku Oxford Diffraction, 2015)
Empirical absorption correction using spherical harmonics,
 implemented in SCALE3 ABSPACK scaling algorithm.
;
_exptl_crystal_colour green
_exptl_crystal_colour_primary green
_exptl_crystal_density_diffrn 1.180
_exptl_crystal_description needle
_exptl_crystal_F_000 1472
_exptl_crystal_size_max 0.1
_exptl_crystal_size_mid 0.05
_exptl_crystal_size_min 0.05
_refine_diff_density_max 0.253
_refine_diff_density_min -0.313
_refine_diff_density_rms 0.061
_refine_ls_extinction_method none
_refine_ls_goodness_of_fit_ref 0.778
_refine_ls_hydrogen_treatment mixed
_refine_ls_matrix_type full
_refine_ls_number_parameters 498
_refine_ls_number_reflns 6939
_refine_ls_number_restraints 0
_refine_ls_restrained_S_all 0.778
_refine_ls_R_factor_all 0.1272
_refine_ls_R_factor_gt 0.0543
_refine_ls_shift/su_max 0.000
_refine_ls_shift/su_mean 0.000
_refine_ls_structure_factor_coef Fsqd
_refine_ls_weighting_details 'w=1/[\s^2^(Fo^2^)+(0.0440P)^2^] where P=(Fo^2^+2Fc^2^)/3'
_refine_ls_weighting_scheme calc
_refine_ls_wR_factor_gt 0.1082
_refine_ls_wR_factor_ref 0.1332
_reflns_Friedel_coverage 0.000
_reflns_number_gt 3043
_reflns_number_total 6939
_reflns_threshold_expression 'I > 2\s(I)'
_cod_data_source_file d4sc07199a2.cif
_cod_data_source_block exp_3517_sq
_cod_original_cell_volume 3932.9(11)
_cod_database_code 1573431
_shelx_shelxl_version_number 2016/6
_chemical_oxdiff_formula 'C100 H100 N2 O1'
_shelx_space_group_comment
;
The symmetry employed for this shelxl refinement is uniquely defined
by the following loop, which should always be used as a source of
symmetry information in preference to the above space-group names.
They are only intended as comments.
;
_shelx_estimated_absorpt_t_max 0.973
_shelx_estimated_absorpt_t_min 0.947
_reflns_odcompleteness_completeness 100.00
_reflns_odcompleteness_iscentric 1
_reflns_odcompleteness_theta 66.49
_olex2_refinement_description
;
1. Fixed Uiso
 At 1.2 times of:
  All C(H) groups
 At 1.5 times of:
  All C(H,H,H) groups, All O(H) groups
2.a Aromatic/amide H refined with riding coordinates:
 C1(H1A), C2(H2), C3(H3), C4(H4), C9(H9), C10(H10), C11(H11), C12(H12),
 C14(H14), C16(H16), C17(H17), C22(H22), C23(H23), C27(H27), C28(H28), C33(H33),
  C35(H35), C41(H41), C43(H43)
2.b Idealised Me refined as rotating group:
 C37(H37A,H37B,H37C), C38(H38B,H38A,H38C), C39(H39A,H39B,H39C), C46(H46A,H46B,
 H46C), C47(H47A,H47B,H47C), C48(H48A,H48B,H48C)
2.c Idealised tetrahedral OH refined as rotating group:
 O1(H1)
;
_platon_squeeze_void_probe_radius 1.20
_olex2_submission_special_instructions 'No special instructions were received'
_oxdiff_exptl_absorpt_empirical_details
;
Empirical correction (ABSPACK) includes:
- Absorption correction using spherical harmonics
- Frame scaling
;
_oxdiff_exptl_absorpt_empirical_full_max 2.043
_oxdiff_exptl_absorpt_empirical_full_min 0.420

loop_
_space_group_symop_operation_xyz
'x, y, z'
'-x, y+1/2, -z+1/2'
'-x, -y, -z'
'x, -y-1/2, z-1/2'

loop_
_atom_site_label
_atom_site_type_symbol
_atom_site_fract_x
_atom_site_fract_y
_atom_site_fract_z
_atom_site_U_iso_or_equiv
_atom_site_adp_type
_atom_site_occupancy
_atom_site_site_symmetry_order
_atom_site_calc_flag
_atom_site_refinement_flags_posn
_atom_site_refinement_flags_adp
_atom_site_refinement_flags_occupancy
_atom_site_disorder_assembly
_atom_site_disorder_group
O1 O 0.7134(2) 0.61960(12) 0.88159(18) 0.0336(6) Uani 1 1 d . . . . .
H1 H 0.753468 0.606640 0.936036 0.050 Uiso 1 1 calc GR . . . .
N1 N 0.6424(2) 0.50804(14) 0.8347(2) 0.0255(7) Uani 1 1 d . . . . .
C1 C 0.4624(3) 0.66186(17) 0.9128(3) 0.0303(9) Uani 1 1 d . . . . .
H1A H 0.531774 0.649314 0.913152 0.036 Uiso 1 1 calc R . . . .
B1 B 0.6978(4) 0.5688(2) 0.8163(3) 0.0274(9) Uani 1 1 d . . . . .
O2 O 0.7953(2) 0.55259(12) 0.80455(18) 0.0292(6) Uani 1 1 d . . . . .
N2 N 0.6019(2) 0.58736(14) 0.7213(2) 0.0243(7) Uani 1 1 d . . . . .
C2 C 0.4598(4) 0.70949(18) 0.9710(3) 0.0360(10) Uani 1 1 d . . . . .
H2 H 0.526934 0.730125 1.011428 0.043 Uiso 1 1 calc R . . . .
C3 C 0.3560(4) 0.72847(18) 0.9713(3) 0.0372(10) Uani 1 1 d . . . . .
H3 H 0.355077 0.761665 1.012333 0.045 Uiso 1 1 calc R . . . .
C4 C 0.2595(3) 0.70026(19) 0.9147(3) 0.0375(10) Uani 1 1 d . . . . .
H4 H 0.191544 0.714131 0.915669 0.045 Uiso 1 1 calc R . . . .
C5 C 0.2583(3) 0.64939(18) 0.8528(3) 0.0313(9) Uani 1 1 d . . . . .
C6 C 0.3617(3) 0.63038(17) 0.8508(3) 0.0266(8) Uani 1 1 d . . . . .
C7 C 0.3620(3) 0.58132(17) 0.7895(3) 0.0273(8) Uani 1 1 d . . . . .
C8 C 0.2612(3) 0.55090(18) 0.7311(3) 0.0285(8) Uani 1 1 d . . . . .
C9 C 0.2565(3) 0.50029(18) 0.6687(3) 0.0331(9) Uani 1 1 d . . . . .
H9 H 0.323205 0.487681 0.664326 0.040 Uiso 1 1 calc R . . . .
C10 C 0.1605(3) 0.46958(19) 0.6156(3) 0.0393(11) Uani 1 1 d . . . . .
H10 H 0.161210 0.435088 0.576435 0.047 Uiso 1 1 calc R . . . .
C11 C 0.0574(4) 0.4889(2) 0.6182(3) 0.0487(12) Uani 1 1 d . . . . .
H11 H -0.010290 0.467576 0.580691 0.058 Uiso 1 1 calc R . . . .
C12 C 0.0580(3) 0.5381(2) 0.6749(3) 0.0445(11) Uani 1 1 d . . . . .
H12 H -0.010526 0.551586 0.675152 0.053 Uiso 1 1 calc R . . . .
C13 C 0.1578(3) 0.56993(19) 0.7340(3) 0.0370(10) Uani 1 1 d . . . . .
C14 C 0.1589(3) 0.61945(18) 0.7938(3) 0.0355(10) Uani 1 1 d . . . . .
H14 H 0.090637 0.633119 0.794517 0.043 Uiso 1 1 calc R . . . .
C15 C 0.5412(3) 0.51479(16) 0.8373(3) 0.0235(8) Uani 1 1 d . . . . .
C16 C 0.5247(3) 0.45948(18) 0.8857(3) 0.0293(9) Uani 1 1 d . . . . .
H16 H 0.463355 0.452383 0.901091 0.035 Uiso 1 1 calc R . . . .
C17 C 0.6129(3) 0.41963(18) 0.9052(3) 0.0305(9) Uani 1 1 d . . . . .
H17 H 0.624728 0.380165 0.938119 0.037 Uiso 1 1 calc R . . . .
C18 C 0.6863(3) 0.44722(17) 0.8674(3) 0.0281(8) Uani 1 1 d . . . . .
C19 C 0.7625(3) 0.41768(17) 0.8420(3) 0.0270(8) Uani 1 1 d . . . . .
C20 C 0.7868(3) 0.44227(17) 0.7639(3) 0.0272(8) Uani 1 1 d . . . . .
C21 C 0.8010(3) 0.39855(18) 0.7010(3) 0.0326(9) Uani 1 1 d . . . . .
H21 H 0.817(3) 0.3553(18) 0.716(2) 0.028(10) Uiso 1 1 d . . . . .
C22 C 0.7916(3) 0.41908(18) 0.6143(3) 0.0329(9) Uani 1 1 d . . . . .
H22 H 0.806096 0.390005 0.574259 0.039 Uiso 1 1 calc R . . . .
C23 C 0.7611(3) 0.48207(17) 0.5854(3) 0.0291(9) Uani 1 1 d . . . . .
H23 H 0.750661 0.494857 0.524265 0.035 Uiso 1 1 calc R . . . .
C24 C 0.7458(3) 0.52656(17) 0.6451(3) 0.0274(8) Uani 1 1 d . . . . .
C25 C 0.6808(3) 0.58571(17) 0.6065(3) 0.0258(8) Uani 1 1 d . . . . .
C26 C 0.6043(3) 0.60804(17) 0.6378(3) 0.0248(8) Uani 1 1 d . . . . .
C27 C 0.4996(3) 0.64016(17) 0.5867(3) 0.0275(8) Uani 1 1 d . . . . .
H27 H 0.479710 0.663321 0.529936 0.033 Uiso 1 1 calc R . . . .
C28 C 0.4340(3) 0.63180(16) 0.6333(3) 0.0265(8) Uani 1 1 d . . . . .
H28 H 0.359494 0.646579 0.613664 0.032 Uiso 1 1 calc R . . . .
C29 C 0.4982(3) 0.59623(16) 0.7184(3) 0.0234(8) Uani 1 1 d . . . . .
C30 C 0.4688(3) 0.56485(17) 0.7841(3) 0.0260(8) Uani 1 1 d . . . . .
C31 C 0.8115(3) 0.35347(17) 0.8855(3) 0.0290(8) Uani 1 1 d . . . . .
C32 C 0.7592(3) 0.29534(18) 0.8447(3) 0.0323(9) Uani 1 1 d . . . . .
C33 C 0.8126(3) 0.23844(18) 0.8841(3) 0.0387(11) Uani 1 1 d . . . . .
H33 H 0.779015 0.199161 0.855496 0.046 Uiso 1 1 calc R . . . .
C34 C 0.9124(3) 0.23631(19) 0.9632(3) 0.0401(11) Uani 1 1 d . . . . .
C35 C 0.9630(3) 0.2953(2) 1.0041(3) 0.0400(11) Uani 1 1 d . . . . .
H35 H 1.031523 0.294928 1.058580 0.048 Uiso 1 1 calc R . . . .
C36 C 0.9137(3) 0.35373(19) 0.9656(3) 0.0334(9) Uani 1 1 d . . . . .
C37 C 0.9678(3) 0.4161(2) 1.0102(3) 0.0475(11) Uani 1 1 d . . . . .
H37A H 0.981344 0.442204 0.964246 0.071 Uiso 1 1 calc GR . . . .
H37B H 1.038820 0.407272 1.063821 0.071 Uiso 1 1 calc GR . . . .
H37C H 0.918312 0.439372 1.031590 0.071 Uiso 1 1 calc GR . . . .
C38 C 0.9666(4) 0.1729(2) 1.0051(4) 0.0582(15) Uani 1 1 d . . . . .
H38B H 0.913963 0.137876 0.975810 0.087 Uiso 1 1 calc GR . . . .
H38A H 0.987299 0.173119 1.072714 0.087 Uiso 1 1 calc GR . . . .
H38C H 1.033565 0.166756 0.993999 0.087 Uiso 1 1 calc GR . . . .
C39 C 0.6481(3) 0.2932(2) 0.7623(3) 0.0418(10) Uani 1 1 d . . . . .
H39A H 0.590271 0.282458 0.783563 0.063 Uiso 1 1 calc GR . . . .
H39B H 0.649376 0.260634 0.717926 0.063 Uiso 1 1 calc GR . . . .
H39C H 0.631857 0.335222 0.731531 0.063 Uiso 1 1 calc GR . . . .
C40 C 0.7578(3) 0.66970(18) 0.5384(3) 0.0289(9) Uani 1 1 d . . . . .
C41 C 0.7550(3) 0.70546(18) 0.4623(3) 0.0355(10) Uani 1 1 d . . . . .
H41 H 0.803067 0.741443 0.473808 0.043 Uiso 1 1 calc R . . . .
C42 C 0.6854(4) 0.69037(18) 0.3720(3) 0.0375(10) Uani 1 1 d . . . . .
C43 C 0.6114(3) 0.63873(17) 0.3560(3) 0.0292(8) Uani 1 1 d . . . . .
H43 H 0.563116 0.627475 0.293429 0.035 Uiso 1 1 calc R . . . .
C44 C 0.6072(3) 0.60338(17) 0.4303(3) 0.0266(8) Uani 1 1 d . . . . .
C45 C 0.6822(3) 0.61845(16) 0.5220(3) 0.0235(8) Uani 1 1 d . . . . .
C46 C 0.8391(3) 0.68712(18) 0.6383(3) 0.0371(10) Uani 1 1 d . . . . .
H46A H 0.800366 0.712890 0.667544 0.056 Uiso 1 1 calc GR . . . .
H46B H 0.901414 0.711828 0.636746 0.056 Uiso 1 1 calc GR . . . .
H46C H 0.867671 0.647819 0.674691 0.056 Uiso 1 1 calc GR . . . .
C47 C 0.5190(3) 0.55124(16) 0.4077(3) 0.0268(8) Uani 1 1 d . . . . .
H47A H 0.553048 0.512469 0.443498 0.040 Uiso 1 1 calc GR . . . .
H47B H 0.487643 0.541567 0.340554 0.040 Uiso 1 1 calc GR . . . .
H47C H 0.459433 0.566135 0.424538 0.040 Uiso 1 1 calc GR . . . .
C48 C 0.6849(4) 0.7277(2) 0.2889(3) 0.0459(12) Uani 1 1 d . . . . .
H48A H 0.636998 0.705828 0.230652 0.069 Uiso 1 1 calc GR . . . .
H48B H 0.761036 0.730347 0.293409 0.069 Uiso 1 1 calc GR . . . .
H48C H 0.656244 0.771042 0.289005 0.069 Uiso 1 1 calc GR . . . .
C49 C 0.7755(3) 0.50688(17) 0.7373(3) 0.0272(8) Uani 1 1 d . . . . .

loop_
_atom_site_aniso_label
_atom_site_aniso_U_11
_atom_site_aniso_U_22
_atom_site_aniso_U_33
_atom_site_aniso_U_23
_atom_site_aniso_U_13
_atom_site_aniso_U_12
O1 0.0373(16) 0.0297(15) 0.0330(15) -0.0021(12) 0.0141(14) -0.0002(12)
N1 0.0276(17) 0.0226(17) 0.0277(17) -0.0029(13) 0.0129(15) 0.0016(13)
C1 0.032(2) 0.028(2) 0.037(2) 0.0025(18) 0.020(2) 0.0028(17)
B1 0.026(2) 0.023(2) 0.034(2) 0.0025(19) 0.013(2) 0.0018(18)
O2 0.0267(14) 0.0262(14) 0.0370(15) -0.0030(12) 0.0155(12) -0.0021(12)
N2 0.0258(16) 0.0188(16) 0.0337(17) 0.0005(13) 0.0178(15) 0.0016(13)
C2 0.044(2) 0.029(2) 0.042(2) -0.0066(19) 0.025(2) -0.0080(19)
C3 0.052(3) 0.026(2) 0.050(3) -0.0063(19) 0.037(2) -0.0031(19)
C4 0.042(2) 0.034(2) 0.050(3) -0.002(2) 0.031(2) 0.0042(19)
C5 0.041(2) 0.022(2) 0.041(2) -0.0002(18) 0.027(2) -0.0011(18)
C6 0.034(2) 0.0214(19) 0.031(2) 0.0022(16) 0.0209(18) 0.0013(16)
C7 0.033(2) 0.0206(19) 0.038(2) 0.0039(17) 0.0233(19) 0.0008(16)
C8 0.028(2) 0.025(2) 0.038(2) -0.0005(18) 0.0200(18) -0.0002(17)
C9 0.032(2) 0.032(2) 0.043(2) -0.0071(19) 0.023(2) -0.0035(18)
C10 0.033(2) 0.037(2) 0.056(3) -0.019(2) 0.027(2) -0.0101(19)
C11 0.035(2) 0.043(3) 0.076(3) -0.019(3) 0.031(3) -0.013(2)
C12 0.025(2) 0.042(3) 0.070(3) -0.015(2) 0.023(2) -0.0067(19)
C13 0.035(2) 0.034(2) 0.054(3) -0.008(2) 0.030(2) -0.0047(18)
C14 0.033(2) 0.026(2) 0.058(3) -0.008(2) 0.029(2) -0.0033(17)
C15 0.0247(19) 0.0172(19) 0.030(2) -0.0056(15) 0.0122(17) -0.0046(15)
C16 0.0260(19) 0.033(2) 0.031(2) 0.0007(17) 0.0139(17) -0.0030(17)
C17 0.036(2) 0.025(2) 0.033(2) 0.0003(17) 0.0169(19) -0.0023(17)
C18 0.0287(19) 0.026(2) 0.0260(19) -0.0007(16) 0.0077(17) -0.0020(17)
C19 0.0214(18) 0.021(2) 0.035(2) -0.0016(16) 0.0083(17) 0.0008(15)
C20 0.0230(18) 0.024(2) 0.032(2) -0.0007(17) 0.0091(17) 0.0003(16)
C21 0.031(2) 0.021(2) 0.052(3) 0.0015(19) 0.023(2) 0.0075(17)
C22 0.031(2) 0.033(2) 0.042(2) -0.0085(19) 0.022(2) 0.0012(17)
C23 0.0248(19) 0.031(2) 0.039(2) 0.0003(18) 0.0206(19) 0.0004(16)
C24 0.0195(19) 0.026(2) 0.040(2) 0.0022(17) 0.0162(18) 0.0002(15)
C25 0.0224(18) 0.027(2) 0.030(2) -0.0019(17) 0.0134(17) -0.0035(16)
C26 0.027(2) 0.0192(19) 0.031(2) -0.0004(16) 0.0147(18) 0.0005(15)
C27 0.031(2) 0.023(2) 0.032(2) 0.0050(17) 0.0166(18) 0.0023(16)
C28 0.0237(18) 0.0201(19) 0.035(2) 0.0025(16) 0.0121(17) 0.0049(15)
C29 0.0229(18) 0.0171(18) 0.031(2) -0.0018(15) 0.0126(17) 0.0059(15)
C30 0.028(2) 0.0232(19) 0.031(2) -0.0049(16) 0.0171(17) -0.0032(16)
C31 0.033(2) 0.022(2) 0.037(2) 0.0028(17) 0.0191(19) 0.0026(17)
C32 0.026(2) 0.026(2) 0.046(2) -0.0006(19) 0.018(2) 0.0012(17)
C33 0.038(2) 0.022(2) 0.070(3) -0.004(2) 0.037(3) -0.0025(18)
C34 0.037(2) 0.030(2) 0.067(3) 0.013(2) 0.036(2) 0.0081(19)
C35 0.033(2) 0.041(3) 0.053(3) 0.019(2) 0.024(2) 0.014(2)
C36 0.028(2) 0.031(2) 0.041(2) 0.0037(19) 0.014(2) 0.0035(18)
C37 0.030(2) 0.043(3) 0.050(3) -0.004(2) -0.002(2) -0.003(2)
C38 0.047(3) 0.040(3) 0.106(4) 0.027(3) 0.051(3) 0.016(2)
C39 0.036(2) 0.031(2) 0.052(3) -0.010(2) 0.013(2) -0.002(2)
C40 0.0268(19) 0.027(2) 0.039(2) -0.0029(17) 0.0197(19) -0.0018(16)
C41 0.046(2) 0.024(2) 0.055(3) -0.003(2) 0.039(2) -0.0092(19)
C42 0.050(3) 0.029(2) 0.048(3) 0.007(2) 0.034(2) 0.0020(19)
C43 0.031(2) 0.030(2) 0.030(2) 0.0025(17) 0.0154(18) 0.0058(17)
C44 0.0280(19) 0.0194(19) 0.040(2) 0.0001(17) 0.0217(19) -0.0016(15)
C45 0.0202(17) 0.0207(19) 0.035(2) 0.0027(16) 0.0166(17) 0.0009(15)
C46 0.034(2) 0.034(2) 0.047(3) -0.012(2) 0.021(2) -0.0128(19)
C47 0.0269(19) 0.025(2) 0.032(2) -0.0015(17) 0.0155(17) -0.0054(16)
C48 0.060(3) 0.039(3) 0.046(3) 0.007(2) 0.030(3) -0.009(2)
C49 0.0220(18) 0.026(2) 0.035(2) -0.0075(17) 0.0135(17) 0.0003(16)

loop_
_atom_type_symbol
_atom_type_description
_atom_type_scat_dispersion_real
_atom_type_scat_dispersion_imag
_atom_type_scat_source
C C 0.0181 0.0091 'International Tables Vol C Tables 4.2.6.8 and 6.1.1.4'
H H 0.0000 0.0000 'International Tables Vol C Tables 4.2.6.8 and 6.1.1.4'
B B 0.0090 0.0039 'International Tables Vol C Tables 4.2.6.8 and 6.1.1.4'
N N 0.0311 0.0180 'International Tables Vol C Tables 4.2.6.8 and 6.1.1.4'
O O 0.0492 0.0322 'International Tables Vol C Tables 4.2.6.8 and 6.1.1.4'

loop_
_geom_angle_atom_site_label_1
_geom_angle_atom_site_label_2
_geom_angle_atom_site_label_3
_geom_angle
_geom_angle_site_symmetry_1
_geom_angle_site_symmetry_3
_geom_angle_publ_flag
B1 O1 H1 109.5 . . ?
C15 N1 B1 117.9(3) . . ?
C15 N1 C18 110.1(3) . . ?
C18 N1 B1 130.8(3) . . ?
C2 C1 H1A 119.6 . . ?
C2 C1 C6 120.8(4) . . ?
C6 C1 H1A 119.6 . . ?
O1 B1 N1 114.1(3) . . ?
O1 B1 N2 108.7(3) . . ?
O2 B1 O1 113.9(3) . . ?
O2 B1 N1 110.9(3) . . ?
O2 B1 N2 110.7(3) . . ?
N2 B1 N1 97.2(3) . . ?
C49 O2 B1 112.3(3) . . ?
C26 N2 B1 130.7(3) . . ?
C29 N2 B1 118.0(3) . . ?
C29 N2 C26 110.3(3) . . ?
C1 C2 H2 120.0 . . ?
C1 C2 C3 120.0(4) . . ?
C3 C2 H2 120.0 . . ?
C2 C3 H3 119.3 . . ?
C4 C3 C2 121.3(4) . . ?
C4 C3 H3 119.3 . . ?
C3 C4 H4 119.7 . . ?
C3 C4 C5 120.7(4) . . ?
C5 C4 H4 119.7 . . ?
C6 C5 C4 118.7(4) . . ?
C14 C5 C4 121.3(4) . . ?
C14 C5 C6 120.0(3) . . ?
C1 C6 C5 118.5(3) . . ?
C7 C6 C1 121.9(3) . . ?
C7 C6 C5 119.5(4) . . ?
C6 C7 C8 120.0(3) . . ?
C6 C7 C30 118.9(3) . . ?
C8 C7 C30 121.1(3) . . ?
C7 C8 C9 122.5(3) . . ?
C7 C8 C13 120.2(3) . . ?
C9 C8 C13 117.2(4) . . ?
C8 C9 H9 118.8 . . ?
C10 C9 C8 122.4(3) . . ?
C10 C9 H9 118.8 . . ?
C9 C10 H10 119.9 . . ?
C9 C10 C11 120.2(4) . . ?
C11 C10 H10 119.9 . . ?
C10 C11 H11 120.4 . . ?
C12 C11 C10 119.1(4) . . ?
C12 C11 H11 120.4 . . ?
C11 C12 H12 119.0 . . ?
C11 C12 C13 122.1(4) . . ?
C13 C12 H12 119.0 . . ?
C12 C13 C8 118.9(4) . . ?
C14 C13 C8 119.0(4) . . ?
C14 C13 C12 122.1(4) . . ?
C5 C14 H14 119.4 . . ?
C13 C14 C5 121.3(4) . . ?
C13 C14 H14 119.4 . . ?
N1 C15 C16 107.4(3) . . ?
N1 C15 C30 118.9(3) . . ?
C30 C15 C16 132.8(3) . . ?
C15 C16 H16 126.2 . . ?
C17 C16 C15 107.6(3) . . ?
C17 C16 H16 126.2 . . ?
C16 C17 H17 125.6 . . ?
C16 C17 C18 108.8(3) . . ?
C18 C17 H17 125.6 . . ?
N1 C18 C17 105.3(3) . . ?
C19 C18 N1 122.8(3) . . ?
C19 C18 C17 129.6(4) . . ?
C18 C19 C20 121.6(3) . . ?
C18 C19 C31 119.4(3) . . ?
C20 C19 C31 118.5(3) . . ?
C21 C20 C19 119.6(3) . . ?
C49 C20 C19 123.1(3) . . ?
C49 C20 C21 116.1(3) . . ?
C20 C21 H21 122(2) . . ?
C22 C21 C20 120.4(4) . . ?
C22 C21 H21 118(2) . . ?
C21 C22 H22 119.8 . . ?
C21 C22 C23 120.5(3) . . ?
C23 C22 H22 119.8 . . ?
C22 C23 H23 119.6 . . ?
C22 C23 C24 120.7(3) . . ?
C24 C23 H23 119.6 . . ?
C23 C24 C25 120.1(3) . . ?
C23 C24 C49 116.6(3) . . ?
C49 C24 C25 122.2(3) . . ?
C24 C25 C45 121.4(3) . . ?
C26 C25 C24 121.5(3) . . ?
C26 C25 C45 116.6(3) . . ?
N2 C26 C27 105.8(3) . . ?
C25 C26 N2 122.8(3) . . ?
C25 C26 C27 129.3(3) . . ?
C26 C27 H27 125.7 . . ?
C28 C27 C26 108.6(3) . . ?
C28 C27 H27 125.7 . . ?
C27 C28 H28 126.2 . . ?
C27 C28 C29 107.7(3) . . ?
C29 C28 H28 126.2 . . ?
N2 C29 C28 106.8(3) . . ?
N2 C29 C30 119.8(3) . . ?
C30 C29 C28 132.7(3) . . ?
C15 C30 C7 123.6(3) . . ?
C29 C30 C7 119.7(3) . . ?
C29 C30 C15 116.5(3) . . ?
C32 C31 C19 121.2(4) . . ?
C36 C31 C19 117.8(3) . . ?
C36 C31 C32 120.9(4) . . ?
C31 C32 C39 122.3(4) . . ?
C33 C32 C31 118.2(4) . . ?
C33 C32 C39 119.5(4) . . ?
C32 C33 H33 118.5 . . ?
C34 C33 C32 122.9(4) . . ?
C34 C33 H33 118.5 . . ?
C33 C34 C35 118.0(4) . . ?
C33 C34 C38 121.1(4) . . ?
C35 C34 C38 120.8(4) . . ?
C34 C35 H35 119.5 . . ?
C36 C35 C34 121.1(4) . . ?
C36 C35 H35 119.5 . . ?
C31 C36 C37 120.6(4) . . ?
C35 C36 C31 118.8(4) . . ?
C35 C36 C37 120.6(4) . . ?
C36 C37 H37A 109.5 . . ?
C36 C37 H37B 109.5 . . ?
C36 C37 H37C 109.5 . . ?
H37A C37 H37B 109.5 . . ?
H37A C37 H37C 109.5 . . ?
H37B C37 H37C 109.5 . . ?
C34 C38 H38B 109.5 . . ?
C34 C38 H38A 109.5 . . ?
C34 C38 H38C 109.5 . . ?
H38B C38 H38A 109.5 . . ?
H38B C38 H38C 109.5 . . ?
H38A C38 H38C 109.5 . . ?
C32 C39 H39A 109.5 . . ?
C32 C39 H39B 109.5 . . ?
C32 C39 H39C 109.5 . . ?
H39A C39 H39B 109.5 . . ?
H39A C39 H39C 109.5 . . ?
H39B C39 H39C 109.5 . . ?
C41 C40 C45 119.1(4) . . ?
C41 C40 C46 120.5(3) . . ?
C45 C40 C46 120.3(3) . . ?
C40 C41 H41 118.9 . . ?
C42 C41 C40 122.1(4) . . ?
C42 C41 H41 118.9 . . ?
C41 C42 C43 118.5(4) . . ?
C41 C42 C48 122.3(4) . . ?
C43 C42 C48 119.2(4) . . ?
C42 C43 H43 119.3 . . ?
C44 C43 C42 121.5(4) . . ?
C44 C43 H43 119.3 . . ?
C43 C44 C47 118.4(3) . . ?
C45 C44 C43 118.8(3) . . ?
C45 C44 C47 122.8(3) . . ?
C40 C45 C25 117.0(3) . . ?
C44 C45 C25 122.9(3) . . ?
C44 C45 C40 119.9(3) . . ?
C40 C46 H46A 109.5 . . ?
C40 C46 H46B 109.5 . . ?
C40 C46 H46C 109.5 . . ?
H46A C46 H46B 109.5 . . ?
H46A C46 H46C 109.5 . . ?
H46B C46 H46C 109.5 . . ?
C44 C47 H47A 109.5 . . ?
C44 C47 H47B 109.5 . . ?
C44 C47 H47C 109.5 . . ?
H47A C47 H47B 109.5 . . ?
H47A C47 H47C 109.5 . . ?
H47B C47 H47C 109.5 . . ?
C42 C48 H48A 109.5 . . ?
C42 C48 H48B 109.5 . . ?
C42 C48 H48C 109.5 . . ?
H48A C48 H48B 109.5 . . ?
H48A C48 H48C 109.5 . . ?
H48B C48 H48C 109.5 . . ?
O2 C49 C20 118.6(3) . . ?
O2 C49 C24 118.6(3) . . ?
C24 C49 C20 122.8(3) . . ?

loop_
_geom_bond_atom_site_label_1
_geom_bond_atom_site_label_2
_geom_bond_distance
_geom_bond_site_symmetry_2
_geom_bond_publ_flag
O1 H1 0.8400 . ?
O1 B1 1.429(5) . ?
N1 B1 1.551(5) . ?
N1 C15 1.362(4) . ?
N1 C18 1.400(5) . ?
C1 H1A 0.9500 . ?
C1 C2 1.362(5) . ?
C1 C6 1.435(5) . ?
B1 O2 1.416(5) . ?
B1 N2 1.548(5) . ?
O2 C49 1.366(4) . ?
N2 C26 1.395(4) . ?
N2 C29 1.363(4) . ?
C2 H2 0.9500 . ?
C2 C3 1.429(5) . ?
C3 H3 0.9500 . ?
C3 C4 1.345(6) . ?
C4 H4 0.9500 . ?
C4 C5 1.436(5) . ?
C5 C6 1.435(5) . ?
C5 C14 1.397(6) . ?
C6 C7 1.407(5) . ?
C7 C8 1.411(5) . ?
C7 C30 1.488(5) . ?
C8 C9 1.425(5) . ?
C8 C13 1.441(5) . ?
C9 H9 0.9500 . ?
C9 C10 1.351(5) . ?
C10 H10 0.9500 . ?
C10 C11 1.438(5) . ?
C11 H11 0.9500 . ?
C11 C12 1.357(6) . ?
C12 H12 0.9500 . ?
C12 C13 1.419(6) . ?
C13 C14 1.394(5) . ?
C14 H14 0.9500 . ?
C15 C16 1.448(5) . ?
C15 C30 1.426(5) . ?
C16 H16 0.9500 . ?
C16 C17 1.357(5) . ?
C17 H17 0.9500 . ?
C17 C18 1.453(5) . ?
C18 C19 1.374(5) . ?
C19 C20 1.486(5) . ?
C19 C31 1.519(5) . ?
C20 C21 1.415(5) . ?
C20 C49 1.400(5) . ?
C21 H21 0.93(4) . ?
C21 C22 1.384(5) . ?
C22 H22 0.9500 . ?
C22 C23 1.393(5) . ?
C23 H23 0.9500 . ?
C23 C24 1.395(5) . ?
C24 C25 1.480(5) . ?
C24 C49 1.395(5) . ?
C25 C26 1.378(5) . ?
C25 C45 1.503(5) . ?
C26 C27 1.439(5) . ?
C27 H27 0.9500 . ?
C27 C28 1.362(5) . ?
C28 H28 0.9500 . ?
C28 C29 1.452(5) . ?
C29 C30 1.408(5) . ?
C31 C32 1.410(5) . ?
C31 C36 1.407(5) . ?
C32 C33 1.387(5) . ?
C32 C39 1.495(5) . ?
C33 H33 0.9500 . ?
C33 C34 1.381(6) . ?
C34 C35 1.418(6) . ?
C34 C38 1.516(5) . ?
C35 H35 0.9500 . ?
C35 C36 1.395(5) . ?
C36 C37 1.508(5) . ?
C37 H37A 0.9800 . ?
C37 H37B 0.9800 . ?
C37 H37C 0.9800 . ?
C38 H38B 0.9800 . ?
C38 H38A 0.9800 . ?
C38 H38C 0.9800 . ?
C39 H39A 0.9800 . ?
C39 H39B 0.9800 . ?
C39 H39C 0.9800 . ?
C40 C41 1.397(5) . ?
C40 C45 1.411(5) . ?
C40 C46 1.529(5) . ?
C41 H41 0.9500 . ?
C41 C42 1.366(6) . ?
C42 C43 1.404(5) . ?
C42 C48 1.519(5) . ?
C43 H43 0.9500 . ?
C43 C44 1.403(5) . ?
C44 C45 1.400(5) . ?
C44 C47 1.523(4) . ?
C46 H46A 0.9800 . ?
C46 H46B 0.9800 . ?
C46 H46C 0.9800 . ?
C47 H47A 0.9800 . ?
C47 H47B 0.9800 . ?
C47 H47C 0.9800 . ?
C48 H48A 0.9800 . ?
C48 H48B 0.9800 . ?
C48 H48C 0.9800 . ?

loop_
_platon_squeeze_void_nr
_platon_squeeze_void_average_x
_platon_squeeze_void_average_y
_platon_squeeze_void_average_z
_platon_squeeze_void_volume
_platon_squeeze_void_count_electrons
_platon_squeeze_void_content
1 -0.144 0.624 0.160 159 38 ' '
2 0.144 0.124 0.340 161 38 ' '
3 -0.144 0.876 0.660 159 38 ' '
4 0.144 0.376 0.840 161 38 ' '
